data_2211679
loop_
_publ_author_name
'Feng Xu'
'Wei-Xiao Hu'

_publ_section_title
;
 3-(4-Methoxyphenyl)-6-methyl-1,2,4,5-tetrazine
;
_journal_coeditor_code XU2157
_journal_issue 12
_journal_name_full 'Acta Crystallographica Section E'
_journal_page_first o5639
_journal_page_last o5640
_journal_paper_doi 10.1107/S1600536806047520
_journal_volume 62
_journal_year 2006
_chemical_formula_iupac 'C10 H10 N4 O'
_chemical_formula_moiety 'C10 H10 N4 O'
_chemical_formula_sum 'C10 H10 N4 O'
_chemical_formula_weight 202.22
_chemical_name_systematic
;
3-(4-Methoxyphenyl)-6-methyl-1,2,4,5-tetrazine
;
_space_group_IT_number 14
_symmetry_cell_setting monoclinic
_symmetry_space_group_name_Hall '-P 2ybc'
_symmetry_space_group_name_H-M 'P 1 21/c 1'
_atom_sites_solution_hydrogens geom
_atom_sites_solution_primary direct
_atom_sites_solution_secondary difmap
_audit_creation_method SHELXL-97
_cell_angle_alpha 90.00
_cell_angle_beta 96.987(7)
_cell_angle_gamma 90.00
_cell_formula_units_Z 4
_cell_length_a 11.861(5)
_cell_length_b 7.111(3)
_cell_length_c 11.996(5)
_cell_measurement_reflns_used 933
_cell_measurement_temperature 293(2)
_cell_measurement_theta_max 22.8
_cell_measurement_theta_min 3.3
_cell_volume 1004.3(7)
_computing_cell_refinement 'SAINT (Bruker, 1997)'
_computing_data_collection 'SMART (Bruker, 1997)'
_computing_data_reduction SAINT
_computing_molecular_graphics 'ORTEP-3 for Windows (Farrugia, 1999)'
_computing_publication_material SHELXL97
_computing_structure_refinement 'SHELXL97 (Sheldrick, 1997)'
_computing_structure_solution 'SHELXS97 (Sheldrick, 1997)'
_diffrn_ambient_temperature 293(2)
_diffrn_measured_fraction_theta_full 0.99
_diffrn_measured_fraction_theta_max 0.99
_diffrn_measurement_device_type 'Bruker SMART CCD area-detector'
_diffrn_measurement_method '\f and \w'
_diffrn_radiation_monochromator graphite
_diffrn_radiation_source 'fine-focus sealed tube'
_diffrn_radiation_type MoK\a
_diffrn_radiation_wavelength 0.71073
_diffrn_reflns_av_R_equivalents 0.057
_diffrn_reflns_av_sigmaI/netI 0.052
_diffrn_reflns_limit_h_max 11
_diffrn_reflns_limit_h_min -15
_diffrn_reflns_limit_k_max 9
_diffrn_reflns_limit_k_min -9
_diffrn_reflns_limit_l_max 14
_diffrn_reflns_limit_l_min -15
_diffrn_reflns_number 4732
_diffrn_reflns_theta_full 27.0
_diffrn_reflns_theta_max 27.0
_diffrn_reflns_theta_min 3.3
_diffrn_standards_number 0
_exptl_absorpt_coefficient_mu 0.092
_exptl_absorpt_correction_type none
_exptl_crystal_colour red
_exptl_crystal_density_diffrn 1.337
_exptl_crystal_density_method 'not measured'
_exptl_crystal_description prism
_exptl_crystal_F_000 424
_exptl_crystal_size_max 0.18
_exptl_crystal_size_mid 0.15
_exptl_crystal_size_min 0.12
_refine_diff_density_max 0.15
_refine_diff_density_min -0.20
_refine_ls_extinction_coef 0.019(5)
_refine_ls_extinction_expression Fc^*^=kFc[1+0.001xFc^2^\l^3^/sin(2\q)]^-1/4^
_refine_ls_extinction_method SHELXL97
_refine_ls_goodness_of_fit_ref 0.928
_refine_ls_hydrogen_treatment constr
_refine_ls_matrix_type full
_refine_ls_number_parameters 139
_refine_ls_number_reflns 2161
_refine_ls_number_restraints 0
_refine_ls_restrained_S_all 0.928
_refine_ls_R_factor_all 0.132
_refine_ls_R_factor_gt 0.059
_refine_ls_shift/su_max 0.000
_refine_ls_shift/su_mean 0.000
_refine_ls_structure_factor_coef Fsqd
_refine_ls_weighting_details 'calc w=1/[\s^2^(Fo^2^)+(0.0862P)^2^] where P=(Fo^2^+2Fc^2^)/3'
_refine_ls_weighting_scheme calc
_refine_ls_wR_factor_gt 0.148
_refine_ls_wR_factor_ref 0.181
_reflns_number_gt 972
_reflns_number_total 2161
_reflns_threshold_expression I>2\s(I)
_cod_data_source_file xu2157.cif
_cod_data_source_block I
_cod_depositor_comments
;
The following automatic conversions were performed:
'_symmetry_cell_setting' value 'Monoclinic' changed to 'monoclinic'
according to '/home/saulius/struct/CIF-dictionaries/cif_core.dic'
dictionary named 'cif_core.dic' version 2.4.1 from 2010-06-29.

Automatic conversion script
Id: cif_fix_enum 1527 2010-12-29 10:47:43Z saulius 

The following automatic conversions were performed:

'_symmetry_cell_setting' value 'Monoclinic' changed to 'monoclinic'
according to /home/saulius/struct/CIF-dictionaries/cif_core.dic
dictionary named 'cif_core.dic' version 2.4.1 from 2010-06-29.

Automatic conversion script
Id: cif_fix_values 1715 2011-07-08 13:25:40Z adriana 
;
_cod_original_sg_symbol_H-M 'P 21/c'
_cod_database_code 2211679
_cod_database_fobs_code 2211679

loop_
_symmetry_equiv_pos_as_xyz
'x, y, z'
'-x, y+1/2, -z+1/2'
'-x, -y, -z'
'x, -y-1/2, z-1/2'

loop_
_atom_site_type_symbol
_atom_site_label
_atom_site_fract_x
_atom_site_fract_y
_atom_site_fract_z
_atom_site_U_iso_or_equiv
_atom_site_adp_type
_atom_site_calc_flag
_atom_site_refinement_flags
_atom_site_occupancy
O O1 0.82982(15) 0.9096(3) 0.66637(14) 0.0855(6) Uani d . 1
N N1 0.26311(19) 0.8858(3) 0.91173(16) 0.0770(6) Uani d . 1
N N2 0.36828(17) 0.8883(3) 0.88454(15) 0.0708(6) Uani d . 1
C C3 0.3829(2) 0.9010(3) 0.77528(17) 0.0562(6) Uani d . 1
N N4 0.29599(18) 0.9185(3) 0.69234(16) 0.0742(7) Uani d . 1
N N5 0.19077(19) 0.9127(3) 0.71909(18) 0.0812(7) Uani d . 1
C C6 0.1782(2) 0.8940(3) 0.8284(2) 0.0716(7) Uani d . 1
C C7 0.0597(2) 0.8845(5) 0.8587(2) 0.1050(10) Uani d . 1
H H7A 0.0620 0.8698 0.9385 0.158 Uiso calc R 1
H H7B 0.0210 0.7792 0.8215 0.158 Uiso calc R 1
H H7C 0.0201 0.9983 0.8356 0.158 Uiso calc R 1
C C8 0.4982(2) 0.9008(3) 0.74451(16) 0.0532(6) Uani d . 1
C C9 0.5189(2) 0.8730(3) 0.63455(17) 0.0614(7) Uani d . 1
H H9 0.4579 0.8528 0.5794 0.074 Uiso calc R 1
C C10 0.6277(2) 0.8744(3) 0.60451(19) 0.0653(7) Uani d . 1
H H10 0.6397 0.8552 0.5302 0.078 Uiso calc R 1
C C11 0.7187(2) 0.9049(3) 0.68631(19) 0.0639(6) Uani d . 1
C C12 0.7000(2) 0.9325(3) 0.79739(18) 0.0656(7) Uani d . 1
H H12 0.7613 0.9521 0.8523 0.079 Uiso calc R 1
C C13 0.5916(2) 0.9308(3) 0.82638(18) 0.0611(7) Uani d . 1
H H13 0.5799 0.9496 0.9008 0.073 Uiso calc R 1
C C14 0.8533(2) 0.8930(4) 0.5531(2) 0.0966(10) Uani d . 1
H H14A 0.8236 0.7759 0.5224 0.145 Uiso calc R 1
H H14B 0.9339 0.8967 0.5510 0.145 Uiso calc R 1
H H14C 0.8181 0.9952 0.5096 0.145 Uiso calc R 1

loop_
_atom_site_aniso_label
_atom_site_aniso_U_11
_atom_site_aniso_U_22
_atom_site_aniso_U_33
_atom_site_aniso_U_12
_atom_site_aniso_U_13
_atom_site_aniso_U_23
O1 0.0738(12) 0.1213(16) 0.0618(11) 0.0058(10) 0.0103(9) 0.0088(9)
N1 0.0790(15) 0.0960(17) 0.0551(13) -0.0075(12) 0.0051(12) 0.0014(10)
N2 0.0743(15) 0.0859(16) 0.0506(12) -0.0085(11) 0.0014(11) 0.0024(9)
C3 0.0767(16) 0.0475(14) 0.0413(13) 0.0002(11) -0.0050(12) -0.0010(9)
N4 0.0745(15) 0.0935(17) 0.0529(13) 0.0105(12) 0.0003(11) 0.0015(10)
N5 0.0754(15) 0.1076(18) 0.0583(13) 0.0085(12) -0.0010(11) -0.0024(11)
C6 0.0729(17) 0.0791(18) 0.0621(16) 0.0015(13) 0.0057(14) -0.0008(13)
C7 0.082(2) 0.146(3) 0.089(2) 0.0000(18) 0.0138(18) 0.0011(18)
C8 0.0666(14) 0.0483(13) 0.0432(13) 0.0005(11) 0.0008(11) 0.0035(10)
C9 0.0767(17) 0.0614(16) 0.0425(12) -0.0009(11) -0.0075(12) -0.0011(10)
C10 0.0837(18) 0.0684(17) 0.0437(13) 0.0026(13) 0.0077(13) -0.0005(10)
C11 0.0720(17) 0.0661(16) 0.0527(14) 0.0040(12) 0.0033(13) 0.0088(11)
C12 0.0693(16) 0.0771(18) 0.0473(13) 0.0020(13) -0.0055(12) 0.0034(11)
C13 0.0796(17) 0.0620(16) 0.0400(12) 0.0043(12) 0.0010(12) 0.0040(10)
C14 0.094(2) 0.125(3) 0.0756(18) 0.0026(17) 0.0291(16) 0.0003(16)

loop_
_atom_type_symbol
_atom_type_description
_atom_type_scat_dispersion_real
_atom_type_scat_dispersion_imag
_atom_type_scat_source
C C 0.0033 0.0016 'International Tables Vol C Tables 4.2.6.8 and 6.1.1.4'
H H 0.0000 0.0000 'International Tables Vol C Tables 4.2.6.8 and 6.1.1.4'
N N 0.0061 0.0033 'International Tables Vol C Tables 4.2.6.8 and 6.1.1.4'
O O 0.0106 0.0060 'International Tables Vol C Tables 4.2.6.8 and 6.1.1.4'

loop_
_geom_angle_atom_site_label_1
_geom_angle_atom_site_label_2
_geom_angle_atom_site_label_3
_geom_angle
C11 O1 C14 118.0(2)
N2 N1 C6 117.6(2)
N1 N2 C3 118.5(2)
N2 C3 N4 123.2(2)
N2 C3 C8 118.8(2)
N4 C3 C8 117.99(19)
N5 N4 C3 118.4(2)
N4 N5 C6 117.3(2)
N1 C6 N5 125.0(2)
N1 C6 C7 117.6(2)
N5 C6 C7 117.4(3)
C6 C7 H7A 109.5
C6 C7 H7B 109.5
H7A C7 H7B 109.5
C6 C7 H7C 109.5
H7A C7 H7C 109.5
H7B C7 H7C 109.5
C9 C8 C13 118.2(2)
C9 C8 C3 121.4(2)
C13 C8 C3 120.44(19)
C10 C9 C8 121.8(2)
C10 C9 H9 119.1
C8 C9 H9 119.1
C9 C10 C11 119.3(2)
C9 C10 H10 120.4
C11 C10 H10 120.4
O1 C11 C10 124.4(2)
O1 C11 C12 115.7(2)
C10 C11 C12 120.0(2)
C13 C12 C11 120.3(2)
C13 C12 H12 119.8
C11 C12 H12 119.8
C12 C13 C8 120.5(2)
C12 C13 H13 119.7
C8 C13 H13 119.7
O1 C14 H14A 109.5
O1 C14 H14B 109.5
H14A C14 H14B 109.5
O1 C14 H14C 109.5
H14A C14 H14C 109.5
H14B C14 H14C 109.5

loop_
_geom_bond_atom_site_label_1
_geom_bond_atom_site_label_2
_geom_bond_distance
O1 C11 1.368(3)
O1 C14 1.424(3)
N1 N2 1.327(3)
N1 C6 1.331(3)
N2 C3 1.346(3)
C3 N4 1.348(3)
C3 C8 1.460(3)
N4 N5 1.327(3)
N5 C6 1.344(3)
C6 C7 1.495(3)
C7 H7A 0.9599
C7 H7B 0.9599
C7 H7C 0.9599
C8 C9 1.385(3)
C8 C13 1.404(3)
C9 C10 1.382(3)
C9 H9 0.9300
C10 C11 1.385(3)
C10 H10 0.9300
C11 C12 1.391(3)
C12 C13 1.372(3)
C12 H12 0.9300
C13 H13 0.9300
C14 H14A 0.9599
C14 H14B 0.9599
C14 H14C 0.9599

loop_
_geom_torsion_atom_site_label_1
_geom_torsion_atom_site_label_2
_geom_torsion_atom_site_label_3
_geom_torsion_atom_site_label_4
_geom_torsion
C6 N1 N2 C3 0.7(3)
N1 N2 C3 N4 2.6(3)
N1 N2 C3 C8 -179.00(18)
N2 C3 N4 N5 -3.7(3)
C8 C3 N4 N5 177.85(19)
C3 N4 N5 C6 1.5(3)
N2 N1 C6 N5 -2.9(4)
N2 N1 C6 C7 177.9(2)
N4 N5 C6 N1 1.8(4)
N4 N5 C6 C7 -179.1(2)
N2 C3 C8 C9 165.98(18)
N4 C3 C8 C9 -15.5(3)
N2 C3 C8 C13 -14.6(3)
N4 C3 C8 C13 163.89(19)
C13 C8 C9 C10 -0.1(3)
C3 C8 C9 C10 179.32(19)
C8 C9 C10 C11 -0.1(3)
C14 O1 C11 C10 3.8(3)
C14 O1 C11 C12 -176.4(2)
C9 C10 C11 O1 -179.9(2)
C9 C10 C11 C12 0.4(3)
O1 C11 C12 C13 179.87(19)
C10 C11 C12 C13 -0.4(3)
C11 C12 C13 C8 0.1(3)
C9 C8 C13 C12 0.1(3)
C3 C8 C13 C12 -179.3(2)

loop_
_cod_related_entry_id
_cod_related_entry_database
_cod_related_entry_code
1 ChemSpider 10576200
